data_7037038
loop_
_publ_author_name
'Zhu, Yuan-Yuan'
'Liu, Chang-Wei'
'Yin, Ji'
'Meng, Zhao-Sha'
'Yang, Qian'
'Wang, Junhu'
'Liu, Tao'
'Gao, Song'

_publ_section_title
;
 Structural phase transition in a multi-induced mononuclear Fe(II)
 spin-crossover complex.
;
_journal_issue 48
_journal_name_full 'Dalton transactions (Cambridge, England : 2003)'
_journal_page_first 20906
_journal_page_last 20912
_journal_paper_doi 10.1039/c5dt03216d
_journal_volume 44
_journal_year 2015
_chemical_compound_source no
_chemical_formula_moiety 'C30 H38 Fe N6 O4, 2(Cl O4)'
_chemical_formula_sum 'C30 H38 Cl2 Fe N6 O12'
_chemical_formula_weight 801.41
_chemical_name_common '1a(250 K)'
_chemical_name_systematic 1032872
_space_group_crystal_system orthorhombic
_space_group_IT_number 61
_space_group_name_Hall '-P 2ac 2ab'
_space_group_name_H-M_alt 'P b c a'
_symmetry_space_group_name_Hall '-P 2ac 2ab'
_symmetry_space_group_name_H-M 'P b c a'
_atom_sites_solution_hydrogens geom
_atom_sites_solution_primary direct
_audit_creation_date 2015-09-28
_audit_creation_method
;
Olex2 1.2
(compiled 2015.01.26 svn.r3150 for OlexSys, GUI svn.r4998)
;
_audit_update_record
;
2015-10-26 deposited with the CCDC.
2015-10-30 downloaded from the CCDC.
;
_cell_angle_alpha 90
_cell_angle_beta 90
_cell_angle_gamma 90
_cell_formula_units_Z 8
_cell_length_a 13.9412(3)
_cell_length_b 20.1005(6)
_cell_length_c 25.5295(8)
_cell_measurement_reflns_used 10141
_cell_measurement_temperature 250.00(10)
_cell_measurement_theta_max 28.0520
_cell_measurement_theta_min 3.6230
_cell_volume 7154.0(3)
_computing_cell_refinement
;
CrysAlisPro, Agilent Technologies,
Version 1.171.36.32 (release 02-08-2013 CrysAlis171 .NET)
(compiled Aug  2 2013,16:46:58)
;
_computing_data_collection
;
CrysAlisPro, Agilent Technologies,
Version 1.171.36.32 (release 02-08-2013 CrysAlis171 .NET)
(compiled Aug  2 2013,16:46:58)
;
_computing_data_reduction
;
CrysAlisPro, Agilent Technologies,
Version 1.171.36.32 (release 02-08-2013 CrysAlis171 .NET)
(compiled Aug  2 2013,16:46:58)
;
_computing_molecular_graphics 'Olex2 (Dolomanov et al., 2009)'
_computing_publication_material 'Olex2 (Dolomanov et al., 2009)'
_computing_structure_refinement 'XL (Sheldrick, 2008)'
_computing_structure_solution 'SIR2004 (Burla et al., 2007)'
_diffrn_ambient_temperature 250.00(10)
_diffrn_detector_area_resol_mean 10.3914
_diffrn_measured_fraction_theta_full 0.996
_diffrn_measured_fraction_theta_max 0.992
_diffrn_measurement_details
;
  1 omega  -62.00   29.00   1.0000   30.0000
omega____ theta____ kappa____ phi______ frames
    -        8.7950  -19.0000   60.0000 91

  2 omega  -13.00   30.00   1.0000   30.0000
omega____ theta____ kappa____ phi______ frames
    -       -9.7325  -99.0000  -30.0000 43

  3 omega  -36.00   17.00   1.0000   30.0000
omega____ theta____ kappa____ phi______ frames
    -       -9.7325   38.0000 -150.0000 53
;
_diffrn_measurement_device_type 'SuperNova, Dual, Cu at zero, Atlas'
_diffrn_measurement_method '\w scans'
_diffrn_orient_matrix_UB_11 -0.0035711000
_diffrn_orient_matrix_UB_12 0.0350548000
_diffrn_orient_matrix_UB_13 0.0024014000
_diffrn_orient_matrix_UB_21 0.0068338000
_diffrn_orient_matrix_UB_22 -0.0026864000
_diffrn_orient_matrix_UB_23 0.0274679000
_diffrn_orient_matrix_UB_31 0.0502763000
_diffrn_orient_matrix_UB_32 0.0028496000
_diffrn_orient_matrix_UB_33 -0.0035680000
_diffrn_radiation_monochromator mirror
_diffrn_radiation_type MoK\a
_diffrn_radiation_wavelength 0.71073
_diffrn_reflns_av_R_equivalents 0.0358
_diffrn_reflns_av_unetI/netI 0.0279
_diffrn_reflns_laue_measured_fraction_full 0.996
_diffrn_reflns_laue_measured_fraction_max 0.992
_diffrn_reflns_limit_h_max 16
_diffrn_reflns_limit_h_min -17
_diffrn_reflns_limit_k_max 20
_diffrn_reflns_limit_k_min -24
_diffrn_reflns_limit_l_max 31
_diffrn_reflns_limit_l_min -25
_diffrn_reflns_number 31126
_diffrn_reflns_point_group_measured_fraction_full 0.996
_diffrn_reflns_point_group_measured_fraction_max 0.992
_diffrn_reflns_theta_full 25.242
_diffrn_reflns_theta_max 26.021
_diffrn_reflns_theta_min 3.461
_diffrn_source 'SuperNova (Mo) X-ray Source'
_exptl_absorpt_coefficient_mu 0.640
_exptl_absorpt_correction_T_max 1.00000
_exptl_absorpt_correction_T_min 0.80923
_exptl_absorpt_correction_type multi-scan
_exptl_absorpt_process_details
;
CrysAlisPro, Agilent Technologies,
Version 1.171.36.32 (release 02-08-2013 CrysAlis171 .NET)
(compiled Aug  2 2013,16:46:58)
Empirical absorption correction using spherical harmonics,
 implemented in SCALE3 ABSPACK scaling algorithm.
;
_exptl_crystal_colour 'dark red'
_exptl_crystal_density_diffrn 1.488
_exptl_crystal_description block
_exptl_crystal_F_000 3328
_exptl_crystal_preparation 'Magnetic properties'
_exptl_crystal_recrystallization_method 'Re-crystallisation from solvent: methanol'
_exptl_crystal_size_max 0.32
_exptl_crystal_size_mid 0.21
_exptl_crystal_size_min 0.20
_refine_diff_density_max 1.040
_refine_diff_density_min -0.837
_refine_diff_density_rms 0.071
_refine_ls_extinction_method none
_refine_ls_goodness_of_fit_ref 1.031
_refine_ls_hydrogen_treatment constr
_refine_ls_matrix_type full
_refine_ls_number_parameters 468
_refine_ls_number_reflns 7000
_refine_ls_number_restraints 48
_refine_ls_restrained_S_all 1.069
_refine_ls_R_factor_all 0.0797
_refine_ls_R_factor_gt 0.0590
_refine_ls_shift/su_max 0.000
_refine_ls_shift/su_mean 0.000
_refine_ls_structure_factor_coef Fsqd
_refine_ls_weighting_details 'w=1/[\s^2^(Fo^2^)+(0.0848P)^2^+11.1587P] where P=(Fo^2^+2Fc^2^)/3'
_refine_ls_weighting_scheme calc
_refine_ls_wR_factor_gt 0.1572
_refine_ls_wR_factor_ref 0.1764
_reflns_Friedel_coverage 0.000
_reflns_number_gt 5329
_reflns_number_total 7000
_reflns_threshold_expression 'I > 2\s(I)'
_cod_data_source_file c5dt03216d2.cif
_cod_data_source_block 1032872
_cod_depositor_comments 'Adding full bibliography for 7037038--7037042.cif.'
_cod_database_code 7037038
_chemical_oxdiff_formula 'C H O N Fe Cl'
_shelx_space_group_comment
;
The symmetry employed for this shelxl refinement is uniquely defined
by the following loop, which should always be used as a source of
symmetry information in preference to the above space-group names.
They are only intended as comments.
;
_shelx_estimated_absorpt_t_max 1.00000
_shelx_estimated_absorpt_t_min 0.80923
_reflns_odcompleteness_completeness 99.71
_reflns_odcompleteness_iscentric 1
_reflns_odcompleteness_theta 24.97
_olex2_refinement_description
;
1. Fixed Uiso
 At 1.2 times of:
  All C(H) groups, All C(H,H) groups
 At 1.5 times of:
  All C(H,H,H) groups
2. Restrained distances
 O9-O10 \\sim O10-O11 \\sim O11-O12 \\sim O12-O9
 with sigma of 0.02
 Cl2-O9 \\sim Cl2-O10 \\sim Cl2-O11 \\sim Cl2-O12
 with sigma of 0.01
 O5-O6 \\sim O6-O7 \\sim O7-O8 \\sim O8-O5
 with sigma of 0.02
 Cl1-O5 \\sim Cl1-O6 \\sim Cl1-O7 \\sim Cl1-O8
 with sigma of 0.01
3. Uiso/Uaniso restraints and constraints
Uanis(O9) \\sim Ueq, Uanis(O10) \\sim Ueq, Uanis(O11) \\sim Ueq, Uanis(O12)
\\sim Ueq: with sigma of 0.01 and sigma for terminal atoms of 0.02
4.a Secondary CH2 refined with riding coordinates:
 C4(H4A,H4B), C12(H12A,H12B), C19(H19A,H19B), C27(H27A,H27B)
4.b Aromatic/amide H refined with riding coordinates:
 C7(H7), C8(H8), C9(H9), C22(H22), C23(H23), C24(H24)
4.c Idealised Me refined as rotating group:
 C1(H1A,H1B,H1C), C2(H2A,H2B,H2C), C14(H14A,H14B,H14C), C15(H15A,H15B,H15C),
 C16(H16A,H16B,H16C), C17(H17A,H17B,H17C), C29(H29A,H29B,H29C), C30(H30A,H30B,
 H30C)
;
_shelx_shelxl_version_number 2014/7
_olex2_submission_special_instructions 'No special instructions were received'

loop_
_space_group_symop_operation_xyz
'x, y, z'
'-x+1/2, -y, z+1/2'
'-x, y+1/2, -z+1/2'
'x+1/2, -y+1/2, -z'
'-x, -y, -z'
'x-1/2, y, -z-1/2'
'x, -y-1/2, z-1/2'
'-x-1/2, y-1/2, z'

loop_
_atom_site_label
_atom_site_type_symbol
_atom_site_fract_x
_atom_site_fract_y
_atom_site_fract_z
_atom_site_U_iso_or_equiv
_atom_site_adp_type
_atom_site_occupancy
_atom_site_site_symmetry_order
_atom_site_calc_flag
_atom_site_refinement_flags_posn
_atom_site_refinement_flags_adp
Fe1 Fe 0.10400(3) 0.18973(2) 0.61910(2) 0.03531(16) Uani 1 1 d . .
C1 C 0.1302(5) 0.3484(2) 0.5242(2) 0.0799(15) Uani 1 1 d . .
H1A H 0.1067 0.3566 0.5594 0.120 Uiso 1 1 calc GR .
H1B H 0.1119 0.3851 0.5016 0.120 Uiso 1 1 calc GR .
H1C H 0.1995 0.3446 0.5249 0.120 Uiso 1 1 calc GR .
C2 C -0.0203(3) 0.2892(3) 0.5026(2) 0.0815(16) Uani 1 1 d . .
H2A H -0.0470 0.2473 0.4906 0.122 Uiso 1 1 calc GR .
H2B H -0.0397 0.3246 0.4790 0.122 Uiso 1 1 calc GR .
H2C H -0.0438 0.2988 0.5376 0.122 Uiso 1 1 calc GR .
C3 C 0.0872(3) 0.28463(18) 0.50360(15) 0.0451(8) Uani 1 1 d . .
C4 C 0.1295(4) 0.2655(3) 0.45021(17) 0.0695(13) Uani 1 1 d . .
H4A H 0.0790 0.2501 0.4264 0.083 Uiso 1 1 calc R .
H4B H 0.1621 0.3036 0.4342 0.083 Uiso 1 1 calc R .
C5 C 0.1776(3) 0.19358(17) 0.50986(14) 0.0422(8) Uani 1 1 d . .
C6 C 0.2234(2) 0.13340(18) 0.53110(15) 0.0437(8) Uani 1 1 d . .
C7 C 0.2825(3) 0.0891(2) 0.50504(18) 0.0577(10) Uani 1 1 d . .
H7 H 0.2987 0.0958 0.4697 0.069 Uiso 1 1 calc R .
C8 C 0.3170(3) 0.0351(2) 0.5321(2) 0.0687(13) Uani 1 1 d . .
H8 H 0.3583 0.0048 0.5155 0.082 Uiso 1 1 calc R .
C9 C 0.2913(3) 0.0254(2) 0.5836(2) 0.0621(12) Uani 1 1 d . .
H9 H 0.3140 -0.0118 0.6021 0.074 Uiso 1 1 calc R .
C10 C 0.2317(3) 0.07108(17) 0.60766(16) 0.0464(9) Uani 1 1 d . .
C11 C 0.1933(3) 0.06959(17) 0.66088(16) 0.0475(9) Uani 1 1 d . .
C12 C 0.1573(4) 0.0282(2) 0.7391(2) 0.0776(15) Uani 1 1 d . .
H12A H 0.1979 0.0266 0.7703 0.093 Uiso 1 1 calc R .
H12B H 0.1079 -0.0063 0.7420 0.093 Uiso 1 1 calc R .
C13 C 0.1112(3) 0.0972(2) 0.73305(16) 0.0561(10) Uani 1 1 d . .
C14 C 0.1539(6) 0.1475(3) 0.76974(19) 0.097(2) Uani 1 1 d . .
H14A H 0.2227 0.1496 0.7643 0.145 Uiso 1 1 calc GR .
H14B H 0.1408 0.1345 0.8056 0.145 Uiso 1 1 calc GR .
H14C H 0.1258 0.1908 0.7630 0.145 Uiso 1 1 calc GR .
C15 C 0.0030(4) 0.0951(3) 0.7378(2) 0.0923(18) Uani 1 1 d . .
H15A H -0.0230 0.1390 0.7308 0.139 Uiso 1 1 calc GR .
H15B H -0.0145 0.0815 0.7730 0.139 Uiso 1 1 calc GR .
H15C H -0.0227 0.0636 0.7128 0.139 Uiso 1 1 calc GR .
C16 C 0.3401(4) 0.2899(5) 0.6082(2) 0.124(3) Uani 1 1 d . .
H16A H 0.3425 0.2444 0.5956 0.187 Uiso 1 1 calc GR .
H16B H 0.4048 0.3070 0.6117 0.187 Uiso 1 1 calc GR .
H16C H 0.3047 0.3170 0.5834 0.187 Uiso 1 1 calc GR .
C17 C 0.3403(4) 0.2468(3) 0.6992(3) 0.0864(18) Uani 1 1 d . .
H17A H 0.3037 0.2454 0.7315 0.130 Uiso 1 1 calc GR .
H17B H 0.4041 0.2637 0.7063 0.130 Uiso 1 1 calc GR .
H17C H 0.3449 0.2024 0.6847 0.130 Uiso 1 1 calc GR .
C18 C 0.2907(3) 0.2918(2) 0.66060(16) 0.0505(9) Uani 1 1 d . .
C19 C 0.2791(3) 0.3621(2) 0.6824(3) 0.0813(16) Uani 1 1 d . .
H19A H 0.3027 0.3643 0.7186 0.098 Uiso 1 1 calc R .
H19B H 0.3152 0.3940 0.6611 0.098 Uiso 1 1 calc R .
C20 C 0.1358(3) 0.32017(16) 0.66646(14) 0.0415(8) Uani 1 1 d . .
C21 C 0.0305(3) 0.31666(16) 0.66465(13) 0.0394(7) Uani 1 1 d . .
C22 C -0.0343(3) 0.36621(19) 0.67786(16) 0.0524(10) Uani 1 1 d . .
H22 H -0.0134 0.4075 0.6908 0.063 Uiso 1 1 calc R .
C23 C -0.1304(3) 0.3527(2) 0.67138(17) 0.0558(10) Uani 1 1 d . .
H23 H -0.1759 0.3857 0.6792 0.067 Uiso 1 1 calc R .
C24 C -0.1610(3) 0.2916(2) 0.65367(15) 0.0498(9) Uani 1 1 d . .
H24 H -0.2266 0.2822 0.6500 0.060 Uiso 1 1 calc R .
C25 C -0.0922(2) 0.24468(18) 0.64150(14) 0.0403(8) Uani 1 1 d . .
C26 C -0.1070(2) 0.17848(19) 0.61911(14) 0.0413(8) Uani 1 1 d . .
C27 C -0.1809(3) 0.0837(2) 0.6005(2) 0.0704(13) Uani 1 1 d . .
H27A H -0.2290 0.0703 0.5746 0.085 Uiso 1 1 calc R .
H27B H -0.1846 0.0535 0.6306 0.085 Uiso 1 1 calc R .
C28 C -0.0798(3) 0.08313(19) 0.57649(17) 0.0524(10) Uani 1 1 d . .
C29 C -0.0822(4) 0.0944(3) 0.51775(19) 0.0764(14) Uani 1 1 d . .
H29A H -0.1178 0.1347 0.5102 0.115 Uiso 1 1 calc GR .
H29B H -0.1132 0.0569 0.5009 0.115 Uiso 1 1 calc GR .
H29C H -0.0172 0.0988 0.5047 0.115 Uiso 1 1 calc GR .
C30 C -0.0236(4) 0.0213(2) 0.5900(2) 0.0743(14) Uani 1 1 d . .
H30A H 0.0398 0.0240 0.5745 0.111 Uiso 1 1 calc GR .
H30B H -0.0567 -0.0175 0.5765 0.111 Uiso 1 1 calc GR .
H30C H -0.0177 0.0177 0.6278 0.111 Uiso 1 1 calc GR .
Cl1 Cl 0.08721(7) 0.37634(5) 0.81943(5) 0.0655(3) Uani 1 1 d D .
Cl2 Cl 0.55285(8) 0.02284(7) 0.60657(4) 0.0727(4) Uani 1 1 d D .
N1 N 0.1378(2) 0.11482(14) 0.67801(12) 0.0472(7) Uani 1 1 d . .
N2 N 0.1994(2) 0.12445(13) 0.58124(12) 0.0409(7) Uani 1 1 d . .
N3 N 0.11907(19) 0.22834(14) 0.53727(11) 0.0381(6) Uani 1 1 d . .
N4 N 0.1879(2) 0.27070(14) 0.65367(12) 0.0413(7) Uani 1 1 d . .
N5 N 0.00179(19) 0.25749(13) 0.64688(11) 0.0365(6) Uani 1 1 d . .
N6 N -0.0374(2) 0.14363(14) 0.60124(11) 0.0402(6) Uani 1 1 d . .
O1 O 0.1972(2) 0.21235(15) 0.46116(10) 0.0578(7) Uani 1 1 d . .
O2 O 0.2147(2) 0.01850(14) 0.69167(13) 0.0672(8) Uani 1 1 d . .
O3 O 0.1777(2) 0.37670(13) 0.68059(13) 0.0611(8) Uani 1 1 d . .
O4 O -0.19526(19) 0.15283(15) 0.61677(12) 0.0623(8) Uani 1 1 d . .
O5 O -0.0033(2) 0.3977(2) 0.80350(17) 0.0963(13) Uani 1 1 d D .
O6 O 0.1533(3) 0.4278(2) 0.8114(2) 0.1261(18) Uani 1 1 d D .
O7 O 0.1152(3) 0.31967(19) 0.7905(2) 0.1198(17) Uani 1 1 d D .
O8 O 0.0831(5) 0.3615(3) 0.87236(18) 0.136(2) Uani 1 1 d D .
O9 O 0.4834(5) 0.0222(3) 0.6450(2) 0.164(2) Uani 1 1 d D U
O10 O 0.5197(4) -0.0266(3) 0.5743(3) 0.181(3) Uani 1 1 d D U
O11 O 0.6309(4) 0.0059(3) 0.6357(3) 0.182(3) Uani 1 1 d D U
O12 O 0.5608(6) 0.0826(4) 0.5855(3) 0.245(5) Uani 1 1 d D U

loop_
_atom_site_aniso_label
_atom_site_aniso_U_11
_atom_site_aniso_U_22
_atom_site_aniso_U_33
_atom_site_aniso_U_23
_atom_site_aniso_U_13
_atom_site_aniso_U_12
Fe1 0.0390(3) 0.0275(3) 0.0394(3) -0.00266(19) 0.0003(2) 0.00351(18)
C1 0.133(5) 0.040(2) 0.067(3) 0.006(2) -0.018(3) -0.007(3)
C2 0.061(3) 0.097(4) 0.087(4) 0.042(3) -0.002(3) 0.014(3)
C3 0.053(2) 0.0400(19) 0.042(2) 0.0063(16) -0.0008(16) 0.0015(16)
C4 0.090(3) 0.073(3) 0.046(2) 0.006(2) 0.012(2) 0.021(3)
C5 0.0437(18) 0.0413(19) 0.0415(19) -0.0063(15) 0.0007(15) -0.0043(15)
C6 0.0379(17) 0.0410(19) 0.052(2) -0.0100(16) 0.0041(15) -0.0007(15)
C7 0.051(2) 0.053(2) 0.069(3) -0.014(2) 0.0159(19) 0.0039(19)
C8 0.060(3) 0.049(2) 0.097(4) -0.013(2) 0.021(2) 0.014(2)
C9 0.050(2) 0.039(2) 0.097(4) -0.002(2) -0.002(2) 0.0134(17)
C10 0.0411(18) 0.0328(18) 0.065(2) -0.0038(16) -0.0051(17) 0.0014(15)
C11 0.056(2) 0.0304(17) 0.056(2) 0.0035(16) -0.0121(18) 0.0018(16)
C12 0.122(4) 0.048(3) 0.062(3) 0.015(2) -0.008(3) 0.011(3)
C13 0.088(3) 0.039(2) 0.042(2) 0.0061(16) -0.003(2) 0.004(2)
C14 0.184(7) 0.057(3) 0.049(3) -0.003(2) -0.007(3) -0.024(4)
C15 0.107(4) 0.112(5) 0.058(3) 0.026(3) 0.020(3) 0.014(4)
C16 0.062(3) 0.234(9) 0.077(4) -0.025(5) 0.012(3) -0.058(5)
C17 0.065(3) 0.062(3) 0.132(5) 0.009(3) -0.044(3) 0.000(2)
C18 0.0457(19) 0.047(2) 0.059(2) -0.0037(18) -0.0116(17) -0.0040(17)
C19 0.062(3) 0.045(2) 0.137(5) -0.015(3) -0.027(3) -0.005(2)
C20 0.055(2) 0.0276(16) 0.0419(19) -0.0004(14) -0.0064(16) -0.0022(15)
C21 0.0517(19) 0.0300(16) 0.0363(18) -0.0010(14) -0.0001(15) 0.0045(14)
C22 0.068(3) 0.0345(19) 0.055(2) -0.0041(17) -0.0003(19) 0.0121(18)
C23 0.060(2) 0.051(2) 0.056(2) -0.0039(19) 0.0056(19) 0.0230(19)
C24 0.0445(19) 0.058(2) 0.047(2) -0.0006(18) 0.0041(16) 0.0109(17)
C25 0.0411(18) 0.0424(19) 0.0373(18) 0.0017(15) 0.0052(14) 0.0036(15)
C26 0.0390(18) 0.047(2) 0.0380(18) 0.0028(15) 0.0040(14) -0.0052(15)
C27 0.059(3) 0.063(3) 0.089(3) -0.011(2) 0.011(2) -0.023(2)
C28 0.051(2) 0.042(2) 0.064(3) -0.0089(18) 0.0020(18) -0.0142(17)
C29 0.099(4) 0.071(3) 0.060(3) -0.022(2) -0.006(3) -0.021(3)
C30 0.086(3) 0.038(2) 0.099(4) -0.014(2) -0.002(3) -0.009(2)
Cl1 0.0489(5) 0.0519(6) 0.0957(9) 0.0032(6) -0.0098(5) 0.0066(4)
Cl2 0.0671(7) 0.1022(10) 0.0489(6) 0.0167(6) -0.0048(5) -0.0301(7)
N1 0.0647(19) 0.0326(15) 0.0443(17) 0.0011(13) -0.0050(15) 0.0059(14)
N2 0.0390(14) 0.0330(14) 0.0506(18) -0.0047(13) -0.0011(13) 0.0034(12)
N3 0.0408(15) 0.0341(15) 0.0393(15) -0.0016(12) 0.0019(12) 0.0000(12)
N4 0.0425(15) 0.0351(15) 0.0463(17) -0.0028(13) -0.0038(13) -0.0005(12)
N5 0.0415(15) 0.0320(14) 0.0358(15) -0.0018(12) 0.0004(11) 0.0027(11)
N6 0.0406(15) 0.0361(15) 0.0438(16) -0.0022(12) 0.0031(12) -0.0045(12)
O1 0.0675(17) 0.0642(17) 0.0418(15) -0.0004(13) 0.0128(13) 0.0080(15)
O2 0.087(2) 0.0404(15) 0.074(2) 0.0151(14) -0.0071(17) 0.0171(15)
O3 0.0612(17) 0.0339(14) 0.088(2) -0.0148(14) -0.0124(15) -0.0030(12)
O4 0.0399(14) 0.0630(18) 0.084(2) -0.0110(15) 0.0108(13) -0.0107(13)
O5 0.0574(19) 0.104(3) 0.128(3) 0.002(2) -0.017(2) 0.0200(19)
O6 0.072(2) 0.083(3) 0.223(6) -0.022(3) 0.023(3) -0.023(2)
O7 0.124(4) 0.064(2) 0.171(5) -0.031(3) -0.001(3) 0.027(2)
O8 0.211(6) 0.089(3) 0.109(4) 0.017(3) -0.043(4) 0.007(3)
O9 0.181(6) 0.199(6) 0.113(4) -0.016(4) 0.054(4) -0.026(5)
O10 0.155(5) 0.214(6) 0.173(6) -0.097(5) -0.079(4) 0.040(5)
O11 0.140(4) 0.166(5) 0.242(7) 0.117(5) -0.116(5) -0.079(4)
O12 0.314(9) 0.190(6) 0.230(8) 0.152(6) -0.115(7) -0.091(7)

loop_
_atom_type_symbol
_atom_type_description
_atom_type_scat_dispersion_real
_atom_type_scat_dispersion_imag
_atom_type_scat_source
C C 0.0033 0.0016 'International Tables Vol C Tables 4.2.6.8 and 6.1.1.4'
H H 0.0000 0.0000 'International Tables Vol C Tables 4.2.6.8 and 6.1.1.4'
N N 0.0061 0.0033 'International Tables Vol C Tables 4.2.6.8 and 6.1.1.4'
O O 0.0106 0.0060 'International Tables Vol C Tables 4.2.6.8 and 6.1.1.4'
Cl Cl 0.1484 0.1585 'International Tables Vol C Tables 4.2.6.8 and 6.1.1.4'
Fe Fe 0.3463 0.8444 'International Tables Vol C Tables 4.2.6.8 and 6.1.1.4'

loop_
_geom_angle_atom_site_label_1
_geom_angle_atom_site_label_2
_geom_angle_atom_site_label_3
_geom_angle
N1 Fe1 N3 149.67(11)
N1 Fe1 N4 96.88(11)
N1 Fe1 N6 92.59(12)
N2 Fe1 N1 75.49(12)
N2 Fe1 N3 74.22(11)
N2 Fe1 N4 108.11(11)
N2 Fe1 N6 101.89(11)
N4 Fe1 N3 93.92(11)
N4 Fe1 N6 149.92(11)
N5 Fe1 N1 111.26(11)
N5 Fe1 N2 172.38(11)
N5 Fe1 N3 98.88(10)
N5 Fe1 N4 75.16(11)
N5 Fe1 N6 74.79(11)
N6 Fe1 N3 92.08(10)
C1 C3 C4 111.8(4)
C2 C3 C1 110.4(4)
C2 C3 C4 112.6(4)
N3 C3 C1 109.0(3)
N3 C3 C2 110.7(3)
N3 C3 C4 102.0(3)
O1 C4 C3 105.2(3)
N3 C5 C6 121.6(3)
N3 C5 O1 119.2(3)
O1 C5 C6 119.3(3)
C7 C6 C5 127.6(4)
N2 C6 C5 110.8(3)
N2 C6 C7 121.6(4)
C8 C7 C6 118.3(4)
C7 C8 C9 120.1(4)
C8 C9 C10 119.2(4)
C9 C10 C11 128.4(4)
N2 C10 C9 120.5(4)
N2 C10 C11 111.1(3)
N1 C11 C10 121.9(3)
N1 C11 O2 119.1(4)
O2 C11 C10 119.0(3)
O2 C12 C13 105.4(3)
C14 C13 C12 112.3(4)
C14 C13 C15 111.3(5)
C15 C13 C12 112.6(4)
N1 C13 C12 101.8(3)
N1 C13 C14 109.2(4)
N1 C13 C15 109.2(4)
C16 C18 C17 110.9(5)
C16 C18 C19 113.4(5)
C17 C18 C19 111.4(4)
N4 C18 C16 108.9(3)
N4 C18 C17 110.2(3)
N4 C18 C19 101.8(3)
O3 C19 C18 106.2(3)
N4 C20 C21 121.6(3)
N4 C20 O3 119.1(3)
O3 C20 C21 119.3(3)
C22 C21 C20 127.5(3)
N5 C21 C20 110.7(3)
N5 C21 C22 121.9(3)
C23 C22 C21 117.6(4)
C24 C23 C22 121.1(4)
C23 C24 C25 118.0(4)
C24 C25 C26 127.7(3)
N5 C25 C24 121.6(3)
N5 C25 C26 110.7(3)
N6 C26 C25 121.9(3)
N6 C26 O4 118.1(3)
O4 C26 C25 119.9(3)
O4 C27 C28 104.2(3)
C29 C28 C27 111.9(4)
C30 C28 C27 113.0(4)
C30 C28 C29 111.2(4)
N6 C28 C27 100.9(3)
N6 C28 C29 107.8(3)
N6 C28 C30 111.6(3)
O5 Cl1 O6 109.0(3)
O5 Cl1 O7 110.3(3)
O6 Cl1 O7 109.7(3)
O8 Cl1 O5 108.3(3)
O8 Cl1 O6 109.2(4)
O8 Cl1 O7 110.3(3)
O10 Cl2 O9 100.6(4)
O11 Cl2 O9 99.8(5)
O11 Cl2 O10 114.5(4)
O12 Cl2 O9 110.9(6)
O12 Cl2 O10 116.3(5)
O12 Cl2 O11 112.6(4)
C11 N1 Fe1 112.8(3)
C11 N1 C13 107.7(3)
C13 N1 Fe1 139.3(2)
C6 N2 Fe1 121.0(2)
C6 N2 C10 120.3(3)
C10 N2 Fe1 118.6(3)
C3 N3 Fe1 140.8(2)
C5 N3 Fe1 112.3(2)
C5 N3 C3 106.8(3)
C18 N4 Fe1 140.0(2)
C20 N4 Fe1 112.2(2)
C20 N4 C18 107.0(3)
C21 N5 Fe1 119.4(2)
C21 N5 C25 119.9(3)
C25 N5 Fe1 120.3(2)
C26 N6 Fe1 111.8(2)
C26 N6 C28 107.2(3)
C28 N6 Fe1 141.0(2)
C5 O1 C4 104.8(3)
C11 O2 C12 105.3(3)
C20 O3 C19 105.4(3)
C26 O4 C27 104.7(3)

loop_
_geom_bond_atom_site_label_1
_geom_bond_atom_site_label_2
_geom_bond_distance
Fe1 N1 2.180(3)
Fe1 N2 2.103(3)
Fe1 N3 2.239(3)
Fe1 N4 2.190(3)
Fe1 N5 2.095(3)
Fe1 N6 2.225(3)
C1 C3 1.510(6)
C2 C3 1.503(6)
C3 C4 1.534(6)
C3 N3 1.489(4)
C4 O1 1.453(5)
C5 C6 1.471(5)
C5 N3 1.282(4)
C5 O1 1.328(4)
C6 C7 1.383(5)
C6 N2 1.335(5)
C7 C8 1.374(6)
C8 C9 1.375(7)
C9 C10 1.383(5)
C10 C11 1.460(6)
C10 N2 1.345(5)
C11 N1 1.271(5)
C11 O2 1.327(4)
C12 C13 1.536(6)
C12 O2 1.464(6)
C13 C14 1.501(7)
C13 C15 1.513(7)
C13 N1 1.496(5)
C16 C18 1.506(7)
C17 C18 1.506(6)
C18 C19 1.527(6)
C18 N4 1.504(5)
C19 O3 1.445(5)
C20 C21 1.471(5)
C20 N4 1.274(4)
C20 O3 1.327(4)
C21 C22 1.386(5)
C21 N5 1.334(4)
C22 C23 1.377(6)
C23 C24 1.375(6)
C24 C25 1.381(5)
C25 C26 1.463(5)
C25 N5 1.342(4)
C26 N6 1.281(4)
C26 O4 1.335(4)
C27 C28 1.536(6)
C27 O4 1.465(5)
C28 C29 1.517(6)
C28 C30 1.509(6)
C28 N6 1.493(5)
Cl1 O5 1.394(3)
Cl1 O6 1.400(4)
Cl1 O7 1.412(4)
Cl1 O8 1.385(4)
Cl2 O9 1.378(5)
Cl2 O10 1.372(5)
Cl2 O11 1.361(4)
Cl2 O12 1.320(5)
